data_7038755
loop_
_publ_author_name
'Qin, Long-Fang'
'Pang, Chun-Yan'
'Han, Wang-Kang'
'Zhang, Feng-Li'
'Tian, Lei'
'Gu, Zhi-Guo'
'Ren, Xuehong'
'Li, Zaijun'

_publ_section_title
;
 Spin crossover properties of enantiomers, co-enantiomers, racemates, and
 co-racemates.
;
_journal_issue 17
_journal_name_full 'Dalton transactions (Cambridge, England : 2003)'
_journal_page_first 7340
_journal_page_last 7348
_journal_paper_doi 10.1039/c6dt00210b
_journal_volume 45
_journal_year 2016
_chemical_formula_moiety 'C49.54 H66.08 Fe N9, 2(Cl O4), 0.758(C2 H3 N)'
_chemical_formula_sum 'C51.1 H68.43 Cl2 Fe N9.78 O8'
_chemical_formula_weight 1074.52
_chemical_name_systematic
; 
 ? 
;
_space_group_IT_number 14
_symmetry_cell_setting monoclinic
_symmetry_space_group_name_Hall '-P 2ybc'
_symmetry_space_group_name_H-M 'P 1 21/c 1'
_atom_sites_solution_hydrogens geom
_atom_sites_solution_primary direct
_atom_sites_solution_secondary difmap
_audit_creation_method SHELXL-97
_audit_update_record
;
2015-09-21 deposited with the CCDC.
2016-03-10 downloaded from the CCDC.
;
_cell_angle_alpha 90.00
_cell_angle_beta 99.493(2)
_cell_angle_gamma 90.00
_cell_formula_units_Z 4
_cell_length_a 20.9379(11)
_cell_length_b 11.3072(5)
_cell_length_c 23.3512(11)
_cell_measurement_reflns_used 9912
_cell_measurement_temperature 173(2)
_cell_measurement_theta_max 25.35
_cell_measurement_theta_min 3.02
_cell_volume 5452.7(5)
_computing_structure_refinement 'SHELXL-97 (Sheldrick, 2008)'
_computing_structure_solution 'SHELXS-97 (Sheldrick, 2008)'
_diffrn_ambient_temperature 173(2)
_diffrn_measured_fraction_theta_full 0.982
_diffrn_measured_fraction_theta_max 0.982
_diffrn_measurement_device_type 'PHOTON 100 CMOS detector'
_diffrn_measurement_method 'omega scan'
_diffrn_radiation_monochromator 'TRIUMPH curved crystal monochromator'
_diffrn_radiation_source 'fine-focus sealed tube'
_diffrn_radiation_type MoK\a
_diffrn_radiation_wavelength 0.71073
_diffrn_reflns_av_R_equivalents 0.0641
_diffrn_reflns_av_sigmaI/netI 0.0666
_diffrn_reflns_limit_h_max 25
_diffrn_reflns_limit_h_min -25
_diffrn_reflns_limit_k_max 12
_diffrn_reflns_limit_k_min -13
_diffrn_reflns_limit_l_max 28
_diffrn_reflns_limit_l_min -26
_diffrn_reflns_number 35127
_diffrn_reflns_theta_full 25.43
_diffrn_reflns_theta_max 25.43
_diffrn_reflns_theta_min 3.02
_exptl_absorpt_coefficient_mu 0.435
_exptl_absorpt_correction_T_max 0.8734
_exptl_absorpt_correction_T_min 0.8184
_exptl_absorpt_correction_type multi-scan
_exptl_absorpt_process_details 'SADABS (Bruker, 2000)'
_exptl_crystal_colour black
_exptl_crystal_density_diffrn 1.309
_exptl_crystal_density_method 'not measured'
_exptl_crystal_description column
_exptl_crystal_F_000 2270
_exptl_crystal_size_max 0.48
_exptl_crystal_size_mid 0.15
_exptl_crystal_size_min 0.12
_refine_diff_density_max 0.854
_refine_diff_density_min -1.138
_refine_diff_density_rms 0.096
_refine_ls_extinction_method none
_refine_ls_goodness_of_fit_ref 1.292
_refine_ls_hydrogen_treatment constr
_refine_ls_matrix_type full
_refine_ls_number_parameters 866
_refine_ls_number_reflns 9911
_refine_ls_number_restraints 1137
_refine_ls_restrained_S_all 1.276
_refine_ls_R_factor_all 0.1676
_refine_ls_R_factor_gt 0.0978
_refine_ls_shift/su_max 0.015
_refine_ls_shift/su_mean 0.000
_refine_ls_structure_factor_coef Fsqd
_refine_ls_weighting_details 'calc w=1/[\s^2^(Fo^2^)+(0.1572P)^2^+4.2676P] where P=(Fo^2^+2Fc^2^)/3'
_refine_ls_weighting_scheme calc
_refine_ls_wR_factor_gt 0.2713
_refine_ls_wR_factor_ref 0.3246
_reflns_number_gt 6090
_reflns_number_total 9911
_reflns_threshold_expression >2sigma(I)
_cod_data_source_file c6dt00210b2.cif
_cod_data_source_block 1
_cod_depositor_comments
;
The following automatic conversions were performed:

'_symmetry_cell_setting' value 'Monoclinic' changed to 'monoclinic'
according to
/usr/data/users/saulius/crontab/automatic-downloads/rss-feeds/RSC/lib/dictionaries/cif_core.dic
dictionary named 'cif_core.dic' version 2.4.2 from 2011-04-26.

Automatic conversion script
Id: cif_fix_values 4268 2015-11-12 08:31:59Z antanas 

 Adding full bibliography for 7038747--7038756.cif.
;
_cod_original_sg_symbol_Hall '-P 2ybc  '
_cod_original_sg_symbol_H-M 'P2(1)/c  '
_cod_original_formula_sum 'C51.10 H68.43 Cl2 Fe N9.78 O8'
_cod_database_code 7038755

loop_
_symmetry_equiv_pos_as_xyz
'x, y, z'
'-x, y+1/2, -z+1/2'
'-x, -y, -z'
'x, -y-1/2, z-1/2'

loop_
_atom_site_label
_atom_site_type_symbol
_atom_site_fract_x
_atom_site_fract_y
_atom_site_fract_z
_atom_site_U_iso_or_equiv
_atom_site_adp_type
_atom_site_occupancy
_atom_site_symmetry_multiplicity
_atom_site_calc_flag
_atom_site_refinement_flags
_atom_site_disorder_assembly
_atom_site_disorder_group
C13A C 0.4498(4) 0.1747(10) 0.2080(4) 0.0966(19) Uani 0.409(4) 1 d PDU A 9
H13A H 0.4249 0.1013 0.2114 0.116 Uiso 0.409(4) 1 calc PR A 9
H13L H 0.4902 0.1702 0.2367 0.116 Uiso 0.409(4) 1 calc PR A 9
C14A C 0.4668(15) 0.181(3) 0.1487(7) 0.105(3) Uani 0.409(4) 1 d PDU A 9
H14A H 0.4727 0.0994 0.1352 0.126 Uiso 0.409(4) 1 calc PR A 9
H14B H 0.5089 0.2222 0.1512 0.126 Uiso 0.409(4) 1 calc PR A 9
C15A C 0.4180(11) 0.243(3) 0.1038(7) 0.111(3) Uani 0.409(4) 1 d PDU A 9
H15A H 0.4013 0.3132 0.1218 0.133 Uiso 0.409(4) 1 calc PR A 9
H15B H 0.3810 0.1890 0.0914 0.133 Uiso 0.409(4) 1 calc PR A 9
C16A C 0.4457(15) 0.282(3) 0.0503(10) 0.134(6) Uani 0.409(4) 1 d PDU A 9
H16A H 0.4140 0.3315 0.0257 0.200 Uiso 0.409(4) 1 calc PR A 9
H16B H 0.4554 0.2121 0.0284 0.200 Uiso 0.409(4) 1 calc PR A 9
H16C H 0.4856 0.3272 0.0625 0.200 Uiso 0.409(4) 1 calc PR A 9
C13D C 0.4498(4) 0.1747(10) 0.2080(4) 0.0966(19) Uani 0.225(15) 1 d PDU A 10
H13B H 0.4267 0.1004 0.2140 0.116 Uiso 0.225(15) 1 calc PR A 10
H13C H 0.4921 0.1737 0.2342 0.116 Uiso 0.225(15) 1 calc PR A 10
C14D C 0.4607(16) 0.182(4) 0.1452(8) 0.104(3) Uani 0.225(15) 1 d PDU A 10
H14C H 0.4811 0.2588 0.1391 0.125 Uiso 0.225(15) 1 calc PR A 10
H14D H 0.4913 0.1187 0.1382 0.125 Uiso 0.225(15) 1 calc PR A 10
C15D C 0.3990(18) 0.169(5) 0.1015(8) 0.108(4) Uani 0.225(15) 1 d PDU A 10
H15C H 0.3664 0.2264 0.1110 0.130 Uiso 0.225(15) 1 calc PR A 10
H15D H 0.3813 0.0887 0.1042 0.130 Uiso 0.225(15) 1 calc PR A 10
C16D C 0.411(2) 0.192(4) 0.0389(9) 0.115(4) Uani 0.225(15) 1 d PDU A 10
H16D H 0.4556 0.1675 0.0354 0.138 Uiso 0.225(15) 1 calc PR A 10
H16E H 0.3805 0.1435 0.0114 0.138 Uiso 0.225(15) 1 calc PR A 10
C17D C 0.401(3) 0.323(4) 0.023(2) 0.130(9) Uani 0.225(15) 1 d PDU A 10
H17A H 0.4128 0.3372 -0.0154 0.195 Uiso 0.225(15) 1 calc PR A 10
H17B H 0.4294 0.3714 0.0519 0.195 Uiso 0.225(15) 1 calc PR A 10
H17C H 0.3561 0.3452 0.0228 0.195 Uiso 0.225(15) 1 calc PR A 10
C13G C 0.4498(4) 0.1747(10) 0.2080(4) 0.0966(19) Uani 0.366(15) 1 d PDU A 11
H13M H 0.4233 0.1018 0.2061 0.116 Uiso 0.366(15) 1 calc PR A 11
H13N H 0.4881 0.1641 0.2386 0.116 Uiso 0.366(15) 1 calc PR A 11
C14G C 0.4716(11) 0.196(3) 0.1494(7) 0.105(3) Uani 0.366(15) 1 d PDU A 11
H14M H 0.5104 0.1476 0.1470 0.126 Uiso 0.366(15) 1 calc PR A 11
H14N H 0.4834 0.2803 0.1463 0.126 Uiso 0.366(15) 1 calc PR A 11
C15G C 0.4176(12) 0.164(4) 0.0992(6) 0.109(3) Uani 0.366(15) 1 d PDU A 11
H15M H 0.3814 0.2204 0.0980 0.131 Uiso 0.366(15) 1 calc PR A 11
H15N H 0.4010 0.0837 0.1058 0.131 Uiso 0.366(15) 1 calc PR A 11
C16G C 0.4419(17) 0.166(3) 0.0407(8) 0.122(5) Uani 0.366(15) 1 d PDU A 11
H16P H 0.4802 0.2183 0.0436 0.147 Uiso 0.366(15) 1 calc PR A 11
H16Q H 0.4077 0.1985 0.0105 0.147 Uiso 0.366(15) 1 calc PR A 11
C17G C 0.460(2) 0.041(3) 0.0225(16) 0.165(10) Uani 0.366(15) 1 d PDU A 11
H17J H 0.4744 0.0450 -0.0154 0.247 Uiso 0.366(15) 1 calc PR A 11
H17K H 0.4226 -0.0112 0.0201 0.247 Uiso 0.366(15) 1 calc PR A 11
H17L H 0.4956 0.0100 0.0514 0.247 Uiso 0.366(15) 1 calc PR A 11
C13F C 0.2704(4) 0.7366(8) 0.4010(4) 0.087(2) Uani 0.709(12) 1 d PDU B 7
H13D H 0.2643 0.6732 0.4288 0.104 Uiso 0.709(12) 1 calc PR B 7
H13E H 0.2371 0.7978 0.4033 0.104 Uiso 0.709(12) 1 calc PR B 7
C14F C 0.3349(6) 0.7898(13) 0.4190(6) 0.096(3) Uani 0.709(12) 1 d PDU B 7
H14E H 0.3463 0.8390 0.3871 0.115 Uiso 0.709(12) 1 calc PR B 7
H14F H 0.3679 0.7267 0.4276 0.115 Uiso 0.709(12) 1 calc PR B 7
C15F C 0.3343(7) 0.8673(14) 0.4737(6) 0.107(4) Uani 0.709(12) 1 d PDU B 7
H15E H 0.3039 0.9341 0.4644 0.128 Uiso 0.709(12) 1 calc PR B 7
H15F H 0.3200 0.8196 0.5048 0.128 Uiso 0.709(12) 1 calc PR B 7
C16F C 0.4019(7) 0.9133(15) 0.4937(7) 0.116(4) Uani 0.709(12) 1 d PDU B 7
H16F H 0.4313 0.8468 0.5073 0.139 Uiso 0.709(12) 1 calc PR B 7
H16G H 0.4181 0.9526 0.4610 0.139 Uiso 0.709(12) 1 calc PR B 7
C17F C 0.4008(9) 0.9994(16) 0.5420(7) 0.145(7) Uani 0.709(12) 1 d PDU B 7
H17D H 0.4442 1.0327 0.5538 0.217 Uiso 0.709(12) 1 calc PR B 7
H17E H 0.3873 0.9588 0.5751 0.217 Uiso 0.709(12) 1 calc PR B 7
H17F H 0.3702 1.0631 0.5288 0.217 Uiso 0.709(12) 1 calc PR B 7
C13C C 0.2704(4) 0.7366(8) 0.4010(4) 0.087(2) Uani 0.291(12) 1 d PDU B 8
H13F H 0.2484 0.6878 0.4270 0.104 Uiso 0.291(12) 1 calc PR B 8
H13G H 0.2530 0.8181 0.4005 0.104 Uiso 0.291(12) 1 calc PR B 8
C14C C 0.3454(10) 0.737(3) 0.4228(10) 0.094(4) Uani 0.291(12) 1 d PDU B 8
H14G H 0.3617 0.6551 0.4279 0.113 Uiso 0.291(12) 1 calc PR B 8
H14H H 0.3678 0.7769 0.3939 0.113 Uiso 0.291(12) 1 calc PR B 8
C15C C 0.3588(15) 0.802(3) 0.4800(12) 0.108(4) Uani 0.291(12) 1 d PDU B 8
H15G H 0.3761 0.8821 0.4738 0.130 Uiso 0.291(12) 1 calc PR B 8
H15H H 0.3179 0.8122 0.4956 0.130 Uiso 0.291(12) 1 calc PR B 8
C16C C 0.407(2) 0.735(4) 0.5230(13) 0.151(10) Uani 0.291(12) 1 d PDU B 8
H16H H 0.4116 0.7735 0.5610 0.227 Uiso 0.291(12) 1 calc PR B 8
H16I H 0.4491 0.7341 0.5097 0.227 Uiso 0.291(12) 1 calc PR B 8
H16J H 0.3918 0.6537 0.5261 0.227 Uiso 0.291(12) 1 calc PR B 8
C13B C 0.0778(3) 0.5126(5) 0.0511(3) 0.0506(15) Uani 0.758(11) 1 d PDU C 5
H13H H 0.0430 0.4763 0.0692 0.061 Uiso 0.758(11) 1 calc PR C 5
H13I H 0.0757 0.4783 0.0118 0.061 Uiso 0.758(11) 1 calc PR C 5
C14B C 0.0673(6) 0.6447(7) 0.0462(4) 0.054(2) Uani 0.758(11) 1 d PDU C 5
H14I H 0.0237 0.6596 0.0237 0.065 Uiso 0.758(11) 1 calc PR C 5
H14J H 0.0993 0.6785 0.0239 0.065 Uiso 0.758(11) 1 calc PR C 5
C15B C 0.0730(6) 0.7088(7) 0.1036(4) 0.054(2) Uani 0.758(11) 1 d PDU C 5
H15I H 0.1172 0.6967 0.1255 0.065 Uiso 0.758(11) 1 calc PR C 5
H15J H 0.0420 0.6736 0.1265 0.065 Uiso 0.758(11) 1 calc PR C 5
C16B C 0.0598(6) 0.8424(8) 0.0972(5) 0.071(3) Uani 0.758(11) 1 d PDU C 5
H16K H 0.0639 0.8785 0.1358 0.107 Uiso 0.758(11) 1 calc PR C 5
H16L H 0.0158 0.8553 0.0762 0.107 Uiso 0.758(11) 1 calc PR C 5
H16M H 0.0911 0.8785 0.0757 0.107 Uiso 0.758(11) 1 calc PR C 5
N4 N 0.2982(6) 0.9843(11) 0.0101(5) 0.109(4) Uiso 0.758(11) 1 d PU C 5
C18 C 0.2643(7) 0.9410(14) 0.0358(6) 0.101(4) Uiso 0.758(11) 1 d PU C 5
C19 C 0.2328(8) 0.8521(15) 0.0663(7) 0.121(5) Uiso 0.758(11) 1 d PU C 5
H19A H 0.1970 0.8884 0.0822 0.182 Uiso 0.758(11) 1 calc PR C 5
H19B H 0.2641 0.8189 0.0980 0.182 Uiso 0.758(11) 1 calc PR C 5
H19C H 0.2159 0.7889 0.0392 0.182 Uiso 0.758(11) 1 calc PR C 5
C13E C 0.0778(3) 0.5126(5) 0.0511(3) 0.0506(15) Uani 0.242(11) 1 d PDU C 6
H13J H 0.0427 0.4915 0.0729 0.061 Uiso 0.242(11) 1 calc PR C 6
H13K H 0.0720 0.4656 0.0148 0.061 Uiso 0.242(11) 1 calc PR C 6
C14E C 0.0745(17) 0.6445(15) 0.0366(11) 0.053(3) Uani 0.242(11) 1 d PDU C 6
H14K H 0.0381 0.6594 0.0045 0.063 Uiso 0.242(11) 1 calc PR C 6
H14L H 0.1151 0.6692 0.0235 0.063 Uiso 0.242(11) 1 calc PR C 6
C15E C 0.0648(17) 0.7180(15) 0.0902(15) 0.054(3) Uani 0.242(11) 1 d PDU C 6
H15K H 0.0188 0.7140 0.0952 0.065 Uiso 0.242(11) 1 calc PR C 6
H15L H 0.0914 0.6841 0.1253 0.065 Uiso 0.242(11) 1 calc PR C 6
C16E C 0.0840(13) 0.8474(17) 0.0835(16) 0.056(4) Uani 0.242(11) 1 d PDU C 6
H16N H 0.0575 0.8806 0.0482 0.067 Uiso 0.242(11) 1 calc PR C 6
H16O H 0.0744 0.8932 0.1173 0.067 Uiso 0.242(11) 1 calc PR C 6
C17E C 0.1548(12) 0.862(2) 0.0794(12) 0.055(7) Uani 0.242(11) 1 d PDU C 6
H17G H 0.1642 0.9455 0.0740 0.083 Uiso 0.242(11) 1 calc PR C 6
H17H H 0.1647 0.8161 0.0463 0.083 Uiso 0.242(11) 1 calc PR C 6
H17I H 0.1813 0.8329 0.1152 0.083 Uiso 0.242(11) 1 calc PR C 6
Cl1 Cl 0.38132(15) 0.8203(3) 0.19763(18) 0.0804(10) Uani 0.843(6) 1 d PDU D 3
O1 O 0.3616(4) 0.7212(6) 0.1614(4) 0.105(3) Uani 0.843(6) 1 d PDU D 3
O2 O 0.3279(3) 0.8974(6) 0.1983(4) 0.093(2) Uani 0.843(6) 1 d PDU D 3
O3 O 0.4044(4) 0.7818(7) 0.2554(3) 0.111(3) Uani 0.843(6) 1 d PDU D 3
O4 O 0.4316(3) 0.8849(7) 0.1765(4) 0.118(3) Uani 0.843(6) 1 d PDU D 3
Cl1' Cl 0.3696(9) 0.8418(16) 0.1719(10) 0.094(3) Uani 0.157(6) 1 d PDU D 4
O1' O 0.3996(16) 0.731(2) 0.1902(17) 0.101(6) Uani 0.157(6) 1 d PDU D 4
O2' O 0.3022(9) 0.825(3) 0.1552(16) 0.101(6) Uani 0.157(6) 1 d PDU D 4
O3' O 0.3820(16) 0.924(3) 0.2187(13) 0.103(6) Uani 0.157(6) 1 d PDU D 4
O4' O 0.3974(16) 0.884(3) 0.1241(14) 0.112(8) Uani 0.157(6) 1 d PDU D 4
Cl2 Cl 0.1059(4) 0.0391(9) 0.3803(3) 0.0460(17) Uani 0.564(18) 1 d PDU E 1
O5 O 0.0467(5) -0.0246(13) 0.3681(7) 0.068(4) Uani 0.564(18) 1 d PDU E 1
O6 O 0.0940(9) 0.1573(11) 0.3968(8) 0.087(4) Uani 0.564(18) 1 d PDU E 1
O7 O 0.1497(6) -0.0207(10) 0.4239(6) 0.079(3) Uani 0.564(18) 1 d PDU E 1
O8 O 0.1341(8) 0.0456(14) 0.3293(5) 0.098(4) Uani 0.564(18) 1 d PDU E 1
Cl2' Cl 0.1042(6) 0.0382(11) 0.3793(5) 0.054(2) Uani 0.436(18) 1 d PDU E 2
O5' O 0.0554(8) -0.0457(17) 0.3870(8) 0.067(4) Uani 0.436(18) 1 d PDU E 2
O6' O 0.0984(10) 0.1371(13) 0.4164(7) 0.062(4) Uani 0.436(18) 1 d PDU E 2
O7' O 0.1657(6) -0.0144(14) 0.3945(10) 0.084(4) Uani 0.436(18) 1 d PDU E 2
O8' O 0.0961(11) 0.0750(14) 0.3202(5) 0.092(4) Uani 0.436(18) 1 d PDU E 2
C1A C 0.3474(3) 0.2790(6) 0.2256(3) 0.0491(16) Uani 1 1 d . A .
C2A C 0.4344(4) 0.3874(8) 0.2333(4) 0.069(2) Uani 1 1 d . A .
H2AA H 0.4777 0.4131 0.2338 0.083 Uiso 1 1 calc R . .
C3A C 0.3837(3) 0.4557(6) 0.2435(3) 0.0607(19) Uani 1 1 d . . .
H3AA H 0.3858 0.5375 0.2530 0.073 Uiso 1 1 calc R . .
C4A C 0.2981(3) 0.1888(6) 0.2159(3) 0.0466(15) Uani 1 1 d . . .
H4AA H 0.3064 0.1092 0.2065 0.056 Uiso 1 1 calc R . .
C5A C 0.1848(3) 0.1480(5) 0.2071(3) 0.0409(14) Uani 1 1 d . . .
H5AA H 0.1521 0.1753 0.2310 0.049 Uiso 1 1 calc R . .
C6A C 0.1540(3) 0.1655(5) 0.1437(2) 0.0451(15) Uani 1 1 d . . .
C7A C 0.1905(3) 0.1863(7) 0.1008(3) 0.0588(19) Uani 1 1 d . . .
H7AA H 0.2363 0.1927 0.1106 0.071 Uiso 1 1 calc R . .
C8A C 0.1616(4) 0.1976(8) 0.0440(3) 0.074(2) Uani 1 1 d . . .
H8AA H 0.1875 0.2102 0.0148 0.089 Uiso 1 1 calc R . .
C9A C 0.0954(4) 0.1910(6) 0.0288(3) 0.063(2) Uani 1 1 d . . .
H9AA H 0.0758 0.2016 -0.0105 0.075 Uiso 1 1 calc R . .
C10A C 0.0583(4) 0.1694(6) 0.0700(3) 0.0573(18) Uani 1 1 d . . .
H10A H 0.0126 0.1628 0.0595 0.069 Uiso 1 1 calc R . .
C11A C 0.0872(3) 0.1569(5) 0.1277(3) 0.0461(15) Uani 1 1 d . . .
H11A H 0.0611 0.1422 0.1566 0.055 Uiso 1 1 calc R . .
C12A C 0.1968(3) 0.0192(6) 0.2211(3) 0.0534(17) Uani 1 1 d . . .
H12A H 0.2162 0.0108 0.2620 0.080 Uiso 1 1 calc R . .
H12B H 0.2264 -0.0131 0.1966 0.080 Uiso 1 1 calc R . .
H12C H 0.1557 -0.0239 0.2137 0.080 Uiso 1 1 calc R . .
C1B C 0.1532(3) 0.4540(5) 0.1423(3) 0.0441(15) Uani 1 1 d . C .
C2B C 0.1999(4) 0.4972(7) 0.0689(3) 0.0608(19) Uani 1 1 d . C .
H2BA H 0.2070 0.5178 0.0310 0.073 Uiso 1 1 calc R . .
C3B C 0.2470(4) 0.4735(7) 0.1156(3) 0.0586(19) Uani 1 1 d . . .
H3BA H 0.2924 0.4766 0.1161 0.070 Uiso 1 1 calc R . .
C4B C 0.1105(3) 0.4288(5) 0.1838(3) 0.0406(14) Uani 1 1 d . . .
H4BA H 0.0646 0.4332 0.1747 0.049 Uiso 1 1 calc R . .
C5B C 0.1032(3) 0.3759(5) 0.2821(2) 0.0403(14) Uani 1 1 d . . .
H5BA H 0.1256 0.3105 0.3064 0.048 Uiso 1 1 calc R . .
C6B C 0.1041(3) 0.4832(5) 0.3208(2) 0.0389(14) Uani 1 1 d . . .
C7B C 0.0981(3) 0.5993(5) 0.2994(3) 0.0491(16) Uani 1 1 d . . .
H7BA H 0.0933 0.6127 0.2588 0.059 Uiso 1 1 calc R . .
C8B C 0.0991(3) 0.6942(6) 0.3367(3) 0.0545(17) Uani 1 1 d . . .
H8BA H 0.0965 0.7725 0.3217 0.065 Uiso 1 1 calc R . .
C9B C 0.1039(4) 0.6759(7) 0.3948(3) 0.0619(19) Uani 1 1 d . . .
H9BA H 0.1044 0.7418 0.4201 0.074 Uiso 1 1 calc R . .
C10B C 0.1080(4) 0.5637(6) 0.4176(3) 0.0556(18) Uani 1 1 d . . .
H10B H 0.1105 0.5520 0.4582 0.067 Uiso 1 1 calc R . .
C11B C 0.1085(3) 0.4675(6) 0.3807(3) 0.0485(16) Uani 1 1 d . . .
H11B H 0.1120 0.3898 0.3964 0.058 Uiso 1 1 calc R . .
C12B C 0.0336(3) 0.3358(6) 0.2611(3) 0.0531(17) Uani 1 1 d . . .
H12D H 0.0337 0.2656 0.2366 0.080 Uiso 1 1 calc R . .
H12E H 0.0095 0.3995 0.2387 0.080 Uiso 1 1 calc R . .
H12F H 0.0129 0.3167 0.2947 0.080 Uiso 1 1 calc R . .
C1C C 0.2561(3) 0.5703(5) 0.3259(3) 0.0466(15) Uani 1 1 d . B .
C2C C 0.2521(4) 0.7479(7) 0.2910(4) 0.082(3) Uani 1 1 d . B .
H2CA H 0.2530 0.8316 0.2878 0.098 Uiso 1 1 calc R . .
C3C C 0.2430(4) 0.6718(6) 0.2458(3) 0.063(2) Uani 1 1 d . . .
H3CA H 0.2362 0.6922 0.2058 0.075 Uiso 1 1 calc R . .
C4C C 0.2623(3) 0.4633(5) 0.3595(3) 0.0434(15) Uani 1 1 d . . .
H4CA H 0.2706 0.4625 0.4008 0.052 Uiso 1 1 calc R . .
C5C C 0.2660(3) 0.2536(5) 0.3580(3) 0.0443(15) Uani 1 1 d . . .
H5CA H 0.2359 0.1964 0.3346 0.053 Uiso 1 1 calc R . .
C6C C 0.3351(3) 0.2085(6) 0.3569(3) 0.0477(16) Uani 1 1 d . . .
C7C C 0.3875(3) 0.2825(7) 0.3703(3) 0.0577(18) Uani 1 1 d . . .
H7CA H 0.3813 0.3629 0.3797 0.069 Uiso 1 1 calc R . .
C8C C 0.4498(4) 0.2391(9) 0.3700(4) 0.081(3) Uani 1 1 d . . .
H8CA H 0.4858 0.2908 0.3787 0.097 Uiso 1 1 calc R . .
C9C C 0.4595(5) 0.1245(10) 0.3576(4) 0.084(3) Uani 1 1 d . . .
H9CA H 0.5023 0.0962 0.3578 0.101 Uiso 1 1 calc R . .
C10C C 0.4079(5) 0.0484(9) 0.3448(4) 0.089(3) Uani 1 1 d . . .
H10C H 0.4147 -0.0324 0.3364 0.107 Uiso 1 1 calc R . .
C11C C 0.3455(4) 0.0916(7) 0.3442(3) 0.065(2) Uani 1 1 d . . .
H11C H 0.3096 0.0398 0.3349 0.078 Uiso 1 1 calc R . .
C12C C 0.2515(3) 0.2492(6) 0.4194(3) 0.0549(17) Uani 1 1 d . . .
H12G H 0.2072 0.2770 0.4197 0.082 Uiso 1 1 calc R . .
H12H H 0.2820 0.3001 0.4445 0.082 Uiso 1 1 calc R . .
H12I H 0.2558 0.1677 0.4338 0.082 Uiso 1 1 calc R . .
Fe1 Fe 0.23741(4) 0.39635(8) 0.24281(4) 0.0400(3) Uani 1 1 d . . .
N1A N 0.3291(2) 0.3866(4) 0.2378(2) 0.0464(13) Uani 1 1 d . . .
N2A N 0.4115(3) 0.2764(5) 0.2223(3) 0.0607(16) Uani 1 1 d D . .
N3A N 0.2414(2) 0.2275(4) 0.22138(19) 0.0393(12) Uani 1 1 d . . .
N1B N 0.2169(2) 0.4444(4) 0.1617(2) 0.0421(12) Uani 1 1 d . . .
N2B N 0.1410(3) 0.4861(5) 0.0862(2) 0.0469(13) Uani 1 1 d D . .
N3B N 0.1414(2) 0.3997(4) 0.23453(19) 0.0374(11) Uani 1 1 d . . .
N1C N 0.2455(2) 0.5602(5) 0.2683(2) 0.0460(12) Uani 1 1 d . . .
N2C N 0.2599(3) 0.6866(5) 0.3420(3) 0.0599(15) Uani 1 1 d D . .
N3C N 0.2554(2) 0.3694(4) 0.3287(2) 0.0403(12) Uani 1 1 d . . .

loop_
_atom_site_aniso_label
_atom_site_aniso_U_11
_atom_site_aniso_U_22
_atom_site_aniso_U_33
_atom_site_aniso_U_23
_atom_site_aniso_U_13
_atom_site_aniso_U_12
C13A 0.075(4) 0.116(4) 0.109(4) -0.005(4) 0.045(3) 0.014(3)
C14A 0.086(5) 0.126(6) 0.115(5) -0.005(5) 0.046(4) 0.010(5)
C15A 0.094(6) 0.132(6) 0.116(6) -0.008(6) 0.042(5) 0.012(6)
C16A 0.122(11) 0.148(12) 0.134(11) -0.001(11) 0.031(10) 0.007(11)
C13D 0.075(4) 0.116(4) 0.109(4) -0.005(4) 0.045(3) 0.014(3)
C14D 0.085(5) 0.125(6) 0.114(5) -0.005(5) 0.045(4) 0.011(5)
C15D 0.091(7) 0.128(7) 0.114(6) -0.005(6) 0.045(6) 0.012(6)
C16D 0.100(7) 0.135(8) 0.117(7) -0.007(7) 0.041(6) 0.014(7)
C17D 0.119(16) 0.143(16) 0.129(15) -0.013(15) 0.025(15) 0.012(15)
C13G 0.075(4) 0.116(4) 0.109(4) -0.005(4) 0.045(3) 0.014(3)
C14G 0.086(5) 0.126(6) 0.115(5) -0.006(5) 0.045(4) 0.012(5)
C15G 0.093(6) 0.129(6) 0.115(6) -0.004(6) 0.044(5) 0.012(6)
C16G 0.109(9) 0.142(9) 0.122(8) -0.005(8) 0.041(8) 0.015(8)
C17G 0.163(19) 0.18(2) 0.154(19) 0.019(18) 0.037(17) 0.030(18)
C13F 0.102(5) 0.061(4) 0.095(4) -0.028(4) 0.010(4) -0.020(4)
C14F 0.107(6) 0.075(6) 0.101(5) -0.029(5) 0.005(5) -0.026(5)
C15F 0.112(7) 0.094(7) 0.111(6) -0.023(6) 0.009(6) -0.023(6)
C16F 0.123(8) 0.112(8) 0.108(7) -0.034(6) 0.000(6) -0.030(6)
C17F 0.157(14) 0.143(13) 0.125(12) -0.031(11) -0.004(11) -0.024(11)
C13C 0.102(5) 0.061(4) 0.095(4) -0.028(4) 0.010(4) -0.020(4)
C14C 0.108(6) 0.072(7) 0.098(6) -0.031(6) 0.007(6) -0.026(6)
C15C 0.117(7) 0.093(7) 0.109(6) -0.032(6) 0.005(6) -0.028(6)
C16C 0.150(19) 0.144(19) 0.154(19) -0.045(18) 0.010(18) -0.027(18)
C13B 0.058(3) 0.053(3) 0.039(3) 0.010(3) 0.004(3) 0.005(3)
C14B 0.063(4) 0.050(4) 0.047(4) 0.013(3) 0.001(4) 0.001(3)
C15B 0.062(5) 0.044(4) 0.052(5) 0.004(4) 0.001(4) 0.000(4)
C16B 0.068(7) 0.055(6) 0.085(7) 0.003(5) -0.001(5) -0.013(5)
C13E 0.058(3) 0.053(3) 0.039(3) 0.010(3) 0.004(3) 0.005(3)
C14E 0.061(6) 0.050(5) 0.044(6) 0.012(5) 0.001(5) 0.001(5)
C15E 0.063(6) 0.047(5) 0.052(6) 0.007(5) 0.002(5) -0.001(5)
C16E 0.068(7) 0.046(7) 0.052(7) 0.001(7) 0.006(7) -0.005(7)
C17E 0.079(15) 0.043(13) 0.042(12) -0.008(11) 0.004(12) -0.021(12)
Cl1 0.0521(16) 0.0518(16) 0.139(3) 0.0051(17) 0.0210(17) 0.0139(12)
O1 0.120(6) 0.051(4) 0.143(6) -0.007(4) 0.015(5) 0.006(4)
O2 0.070(4) 0.056(4) 0.159(6) 0.003(4) 0.039(4) 0.019(3)
O3 0.093(5) 0.100(6) 0.130(6) 0.005(5) -0.007(5) 0.018(5)
O4 0.066(5) 0.099(5) 0.194(8) 0.010(6) 0.040(5) 0.001(4)
Cl1' 0.066(6) 0.063(6) 0.159(7) 0.000(6) 0.031(6) 0.004(5)
O1' 0.086(10) 0.067(10) 0.146(11) -0.001(10) 0.009(10) 0.017(10)
O2' 0.081(11) 0.069(11) 0.154(12) -0.010(11) 0.026(11) 0.005(11)
O3' 0.073(10) 0.070(10) 0.167(11) -0.005(10) 0.025(10) 0.006(10)
O4' 0.068(13) 0.091(14) 0.181(15) 0.003(14) 0.035(13) 0.003(13)
Cl2 0.056(3) 0.045(3) 0.043(3) -0.006(3) 0.025(3) -0.008(3)
O5 0.054(6) 0.045(6) 0.102(9) -0.004(6) 0.008(5) -0.018(5)
O6 0.087(7) 0.048(7) 0.116(9) -0.011(7) -0.011(7) 0.002(6)
O7 0.086(7) 0.072(6) 0.075(7) 0.012(6) 0.002(6) 0.005(5)
O8 0.099(8) 0.118(8) 0.092(7) 0.002(6) 0.055(6) -0.015(7)
Cl2' 0.065(4) 0.031(4) 0.064(4) -0.008(4) 0.004(4) -0.009(4)
O5' 0.064(7) 0.057(8) 0.084(9) 0.018(7) 0.022(6) -0.003(6)
O6' 0.079(8) 0.031(6) 0.074(8) -0.031(6) 0.002(7) -0.001(6)
O7' 0.062(7) 0.067(7) 0.121(9) -0.016(8) 0.006(7) 0.018(6)
O8' 0.111(10) 0.097(8) 0.079(7) 0.016(7) 0.048(7) 0.018(8)
C1A 0.043(4) 0.053(4) 0.053(4) 0.018(3) 0.009(3) 0.012(3)
C2A 0.046(4) 0.080(6) 0.085(6) 0.018(5) 0.023(4) -0.002(4)
C3A 0.056(4) 0.045(4) 0.082(5) 0.009(4) 0.014(4) -0.005(3)
C4A 0.052(4) 0.045(4) 0.044(3) 0.003(3) 0.011(3) 0.011(3)
C5A 0.044(3) 0.036(3) 0.044(3) -0.004(3) 0.008(3) 0.000(3)
C6A 0.058(4) 0.041(4) 0.037(3) -0.005(3) 0.008(3) 0.009(3)
C7A 0.054(4) 0.083(5) 0.043(4) -0.008(4) 0.018(3) 0.000(4)
C8A 0.081(6) 0.104(7) 0.042(4) -0.005(4) 0.024(4) 0.014(5)
C9A 0.083(6) 0.060(5) 0.041(4) -0.007(3) -0.002(4) 0.010(4)
C10A 0.060(4) 0.053(4) 0.054(4) -0.004(3) -0.002(4) 0.004(3)
C11A 0.054(4) 0.039(3) 0.047(4) -0.003(3) 0.014(3) 0.000(3)
C12A 0.062(4) 0.044(4) 0.053(4) 0.003(3) 0.003(3) 0.006(3)
C1B 0.049(4) 0.041(4) 0.040(3) 0.002(3) 0.003(3) 0.002(3)
C2B 0.065(5) 0.078(5) 0.043(4) 0.020(4) 0.021(3) 0.009(4)
C3B 0.058(4) 0.065(5) 0.057(4) 0.012(4) 0.020(4) 0.009(4)
C4B 0.043(3) 0.034(3) 0.046(3) -0.001(3) 0.008(3) 0.002(3)
C5B 0.043(3) 0.041(3) 0.038(3) 0.001(3) 0.010(3) -0.007(3)
C6B 0.047(4) 0.035(3) 0.035(3) -0.004(3) 0.008(3) 0.003(3)
C7B 0.054(4) 0.038(4) 0.054(4) -0.006(3) 0.009(3) 0.007(3)
C8B 0.067(5) 0.033(3) 0.061(4) -0.007(3) 0.003(3) 0.010(3)
C9B 0.067(5) 0.057(5) 0.063(5) -0.019(4) 0.012(4) 0.007(4)
C10B 0.072(5) 0.061(5) 0.036(3) -0.005(3) 0.014(3) 0.004(4)
C11B 0.056(4) 0.041(4) 0.050(4) -0.003(3) 0.016(3) 0.003(3)
C12B 0.054(4) 0.060(4) 0.050(4) -0.013(3) 0.022(3) -0.018(3)
C1C 0.041(4) 0.032(3) 0.065(4) 0.005(3) 0.004(3) -0.004(3)
C2C 0.101(7) 0.027(4) 0.112(7) 0.015(5) 0.002(5) -0.002(4)
C3C 0.079(5) 0.034(4) 0.071(5) 0.012(4) -0.001(4) 0.001(3)
C4C 0.046(4) 0.041(4) 0.044(3) 0.000(3) 0.007(3) -0.009(3)
C5C 0.042(3) 0.039(3) 0.051(4) 0.005(3) 0.007(3) 0.000(3)
C6C 0.048(4) 0.045(4) 0.049(4) 0.016(3) 0.002(3) 0.005(3)
C7C 0.058(4) 0.052(4) 0.063(4) 0.013(4) 0.012(4) 0.006(4)
C8C 0.056(5) 0.100(7) 0.086(6) 0.024(5) 0.009(4) 0.011(5)
C9C 0.063(6) 0.096(7) 0.094(7) 0.026(6) 0.011(5) 0.033(5)
C10C 0.103(8) 0.086(7) 0.080(6) 0.020(5) 0.017(5) 0.052(6)
C11C 0.067(5) 0.049(4) 0.071(5) 0.015(4) -0.011(4) 0.015(4)
C12C 0.057(4) 0.055(4) 0.053(4) 0.011(3) 0.013(3) 0.000(3)
Fe1 0.0430(5) 0.0341(5) 0.0429(5) 0.0078(4) 0.0071(4) 0.0020(4)
N1A 0.046(3) 0.036(3) 0.056(3) 0.013(2) 0.004(3) -0.003(2)
N2A 0.049(3) 0.055(4) 0.081(4) 0.008(3) 0.020(3) 0.003(3)
N3A 0.046(3) 0.040(3) 0.032(2) 0.011(2) 0.006(2) 0.004(2)
N1B 0.047(3) 0.035(3) 0.044(3) 0.012(2) 0.009(2) 0.004(2)
N2B 0.056(3) 0.051(3) 0.035(3) 0.007(2) 0.013(2) 0.005(3)
N3B 0.053(3) 0.029(3) 0.031(2) -0.002(2) 0.009(2) 0.002(2)
N1C 0.045(3) 0.034(3) 0.057(3) 0.007(3) 0.003(2) 0.003(2)
N2C 0.068(4) 0.032(3) 0.076(4) 0.005(3) -0.003(3) -0.002(3)
N3C 0.040(3) 0.037(3) 0.044(3) 0.010(2) 0.008(2) -0.003(2)

loop_
_atom_type_symbol
_atom_type_description
_atom_type_scat_dispersion_real
_atom_type_scat_dispersion_imag
_atom_type_scat_source
C C 0.0033 0.0016 'International Tables Vol C Tables 4.2.6.8 and 6.1.1.4'
H H 0.0000 0.0000 'International Tables Vol C Tables 4.2.6.8 and 6.1.1.4'
N N 0.0061 0.0033 'International Tables Vol C Tables 4.2.6.8 and 6.1.1.4'
O O 0.0106 0.0060 'International Tables Vol C Tables 4.2.6.8 and 6.1.1.4'
Cl Cl 0.1484 0.1585 'International Tables Vol C Tables 4.2.6.8 and 6.1.1.4'
Fe Fe 0.3463 0.8444 'International Tables Vol C Tables 4.2.6.8 and 6.1.1.4'

loop_
_geom_angle_atom_site_label_1
_geom_angle_atom_site_label_2
_geom_angle_atom_site_label_3
_geom_angle
N2A C13A C14A 113.4(11)
N2A C13A H13A 108.9
C14A C13A H13A 108.9
N2A C13A H13L 108.9
C14A C13A H13L 108.9
H13A C13A H13L 107.7
C13A C14A C15A 115.5(13)
C13A C14A H14A 108.4
C15A C14A H14A 108.4
C13A C14A H14B 108.4
C15A C14A H14B 108.4
H14A C14A H14B 107.5
C14A C15A C16A 113.4(16)
C14A C15A H15A 108.9
C16A C15A H15A 108.9
C14A C15A H15B 108.9
C16A C15A H15B 108.9
H15A C15A H15B 107.7
C15A C16A H16A 109.5
C15A C16A H16B 109.5
H16A C16A H16B 109.5
C15A C16A H16C 109.5
H16A C16A H16C 109.5
H16B C16A H16C 109.5
C15D C14D H14C 108.9
C15D C14D H14D 108.9
H14C C14D H14D 107.7
C14D C15D C16D 111.7(18)
C14D C15D H15C 109.3
C16D C15D H15C 109.3
C14D C15D H15D 109.3
C16D C15D H15D 109.3
H15C C15D H15D 108.0
C17D C16D C15D 110.5(18)
C17D C16D H16D 109.6
C15D C16D H16D 109.6
C17D C16D H16E 109.6
C15D C16D H16E 109.6
H16D C16D H16E 108.1
C16D C17D H17A 109.5
C16D C17D H17B 109.5
H17A C17D H17B 109.5
C16D C17D H17C 109.5
H17A C17D H17C 109.5
H17B C17D H17C 109.5
C15G C14G H14M 109.5
C15G C14G H14N 109.5
H14M C14G H14N 108.1
C14G C15G C16G 111.5(16)
C14G C15G H15M 109.3
C16G C15G H15M 109.3
C14G C15G H15N 109.3
C16G C15G H15N 109.3
H15M C15G H15N 108.0
C15G C16G C17G 111.4(18)
C15G C16G H16P 109.3
C17G C16G H16P 109.3
C15G C16G H16Q 109.3
C17G C16G H16Q 109.3
H16P C16G H16Q 108.0
C16G C17G H17J 109.5
C16G C17G H17K 109.5
H17J C17G H17K 109.5
C16G C17G H17L 109.5
H17J C17G H17L 109.5
H17K C17G H17L 109.5
N2C C13F C14F 114.3(8)
N2C C13F H13D 108.7
C14F C13F H13D 108.7
N2C C13F H13E 108.7
C14F C13F H13E 108.7
H13D C13F H13E 107.6
C13F C14F C15F 109.5(10)
C13F C14F H14E 109.8
C15F C14F H14E 109.8
C13F C14F H14F 109.8
C15F C14F H14F 109.8
H14E C14F H14F 108.2
C16F C15F C14F 108.4(11)
C16F C15F H15E 110.0
C14F C15F H15E 110.0
C16F C15F H15F 110.0
C14F C15F H15F 110.0
H15E C15F H15F 108.4
C17F C16F C15F 109.2(12)
C17F C16F H16F 109.8
C15F C16F H16F 109.8
C17F C16F H16G 109.8
C15F C16F H16G 109.8
H16F C16F H16G 108.3
C16F C17F H17D 109.5
C16F C17F H17E 109.5
H17D C17F H17E 109.5
C16F C17F H17F 109.5
H17D C17F H17F 109.5
H17E C17F H17F 109.5
C15C C14C H14G 110.0
C15C C14C H14H 110.0
H14G C14C H14H 108.4
C16C C15C C14C 110.3(18)
C16C C15C H15G 109.6
C14C C15C H15G 109.6
C16C C15C H15H 109.6
C14C C15C H15H 109.6
H15G C15C H15H 108.1
C15C C16C H16H 109.5
C15C C16C H16I 109.5
H16H C16C H16I 109.5
C15C C16C H16J 109.5
H16H C16C H16J 109.5
H16I C16C H16J 109.5
N2B C13B C14B 110.5(6)
N2B C13B H13H 109.5
C14B C13B H13H 109.5
N2B C13B H13I 109.5
C14B C13B H13I 109.5
H13H C13B H13I 108.1
C13B C14B C15B 114.7(7)
C13B C14B H14I 108.6
C15B C14B H14I 108.6
C13B C14B H14J 108.6
C15B C14B H14J 108.6
H14I C14B H14J 107.6
C14B C15B C16B 113.6(8)
C14B C15B H15I 108.9
C16B C15B H15I 108.9
C14B C15B H15J 108.9
C16B C15B H15J 108.9
H15I C15B H15J 107.7
C15B C16B H16K 109.5
C15B C16B H16L 109.5
H16K C16B H16L 109.5
C15B C16B H16M 109.5
H16K C16B H16M 109.5
H16L C16B H16M 109.5
N4 C18 C19 161.6(17)
C18 C19 H19A 109.5
C18 C19 H19B 109.5
H19A C19 H19B 109.5
C18 C19 H19C 109.5
H19A C19 H19C 109.5
H19B C19 H19C 109.5
C15E C14E H14K 109.5
C15E C14E H14L 109.5
H14K C14E H14L 108.1
C16E C15E C14E 111.1(15)
C16E C15E H15K 109.4
C14E C15E H15K 109.4
C16E C15E H15L 109.4
C14E C15E H15L 109.4
H15K C15E H15L 108.0
C17E C16E C15E 112.7(16)
C17E C16E H16N 109.1
C15E C16E H16N 109.1
C17E C16E H16O 109.1
C15E C16E H16O 109.1
H16N C16E H16O 107.8
C16E C17E H17G 109.5
C16E C17E H17H 109.5
H17G C17E H17H 109.5
C16E C17E H17I 109.5
H17G C17E H17I 109.5
H17H C17E H17I 109.5
O2 Cl1 O1 109.8(5)
O2 Cl1 O3 108.8(5)
O1 Cl1 O3 110.0(5)
O2 Cl1 O4 108.4(5)
O1 Cl1 O4 110.7(5)
O3 Cl1 O4 109.1(5)
O2' Cl1' O3' 110.4(12)
O2' Cl1' O4' 110.3(12)
O3' Cl1' O4' 109.7(12)
O2' Cl1' O1' 109.2(11)
O3' Cl1' O1' 109.0(12)
O4' Cl1' O1' 108.2(11)
O8 Cl2 O5 109.2(8)
O8 Cl2 O6 107.2(8)
O5 Cl2 O6 110.1(8)
O8 Cl2 O7 108.5(8)
O5 Cl2 O7 109.9(8)
O6 Cl2 O7 111.9(8)
O7' Cl2' O8' 109.0(10)
O7' Cl2' O5' 109.4(9)
O8' Cl2' O5' 110.1(9)
O7' Cl2' O6' 110.0(10)
O8' Cl2' O6' 110.4(9)
O5' Cl2' O6' 108.0(9)
N1A C1A N2A 111.0(6)
N1A C1A C4A 117.3(6)
N2A C1A C4A 131.6(6)
N2A C2A C3A 107.2(6)
N2A C2A H2AA 126.4
C3A C2A H2AA 126.4
C2A C3A N1A 108.7(7)
C2A C3A H3AA 125.7
N1A C3A H3AA 125.7
N3A C4A C1A 113.0(6)
N3A C4A H4AA 123.5
C1A C4A H4AA 123.5
N3A C5A C12A 116.1(5)
N3A C5A C6A 109.4(5)
C12A C5A C6A 111.4(5)
N3A C5A H5AA 106.5
C12A C5A H5AA 106.5
C6A C5A H5AA 106.5
C7A C6A C11A 118.1(6)
C7A C6A C5A 122.1(6)
C11A C6A C5A 119.7(5)
C8A C7A C6A 120.6(7)
C8A C7A H7AA 119.7
C6A C7A H7AA 119.7
C7A C8A C9A 120.8(7)
C7A C8A H8AA 119.6
C9A C8A H8AA 119.6
C10A C9A C8A 119.9(7)
C10A C9A H9AA 120.1
C8A C9A H9AA 120.1
C9A C10A C11A 119.8(7)
C9A C10A H10A 120.1
C11A C10A H10A 120.1
C6A C11A C10A 120.7(6)
C6A C11A H11A 119.6
C10A C11A H11A 119.6
C5A C12A H12A 109.5
C5A C12A H12B 109.5
H12A C12A H12B 109.5
C5A C12A H12C 109.5
H12A C12A H12C 109.5
H12B C12A H12C 109.5
N1B C1B N2B 111.7(5)
N1B C1B C4B 116.6(5)
N2B C1B C4B 131.7(6)
N2B C2B C3B 108.2(6)
N2B C2B H2BA 125.9
C3B C2B H2BA 125.9
C2B C3B N1B 107.9(6)
C2B C3B H3BA 126.0
N1B C3B H3BA 126.0
N3B C4B C1B 113.0(5)
N3B C4B H4BA 123.5
C1B C4B H4BA 123.5
N3B C5B C6B 110.1(5)
N3B C5B C12B 114.5(5)
C6B C5B C12B 110.3(5)
N3B C5B H5BA 107.2
C6B C5B H5BA 107.2
C12B C5B H5BA 107.2
C11B C6B C7B 117.5(5)
C11B C6B C5B 119.2(5)
C7B C6B C5B 123.2(5)
C8B C7B C6B 120.8(6)
C8B C7B H7BA 119.6
C6B C7B H7BA 119.6
C9B C8B C7B 120.1(7)
C9B C8B H8BA 119.9
C7B C8B H8BA 119.9
C8B C9B C10B 121.1(6)
C8B C9B H9BA 119.4
C10B C9B H9BA 119.4
C9B C10B C11B 119.3(6)
C9B C10B H10B 120.3
C11B C10B H10B 120.3
C10B C11B C6B 121.0(6)
C10B C11B H11B 119.5
C6B C11B H11B 119.5
C5B C12B H12D 109.5
C5B C12B H12E 109.5
H12D C12B H12E 109.5
C5B C12B H12F 109.5
H12D C12B H12F 109.5
H12E C12B H12F 109.5
N1C C1C N2C 110.6(6)
N1C C1C C4C 117.7(6)
N2C C1C C4C 131.7(6)
C3C C2C N2C 109.9(6)
C3C C2C H2CA 125.1
N2C C2C H2CA 125.1
C2C C3C N1C 107.2(7)
C2C C3C H3CA 126.4
N1C C3C H3CA 126.4
N3C C4C C1C 113.6(6)
N3C C4C H4CA 123.2
C1C C4C H4CA 123.2
N3C C5C C12C 115.4(5)
N3C C5C C6C 111.0(5)
C12C C5C C6C 109.9(5)
N3C C5C H5CA 106.7
C12C C5C H5CA 106.7
C6C C5C H5CA 106.7
C7C C6C C11C 118.9(7)
C7C C6C C5C 120.8(6)
C11C C6C C5C 120.3(6)
C6C C7C C8C 119.8(8)
C6C C7C H7CA 120.1
C8C C7C H7CA 120.1
C9C C8C C7C 120.8(9)
C9C C8C H8CA 119.6
C7C C8C H8CA 119.6
C8C C9C C10C 120.4(8)
C8C C9C H9CA 119.8
C10C C9C H9CA 119.8
C9C C10C C11C 119.0(9)
C9C C10C H10C 120.5
C11C C10C H10C 120.5
C6C C11C C10C 121.1(8)
C6C C11C H11C 119.5
C10C C11C H11C 119.5
C5C C12C H12G 109.5
C5C C12C H12H 109.5
H12G C12C H12H 109.5
C5C C12C H12I 109.5
H12G C12C H12I 109.5
H12H C12C H12I 109.5
N1A Fe1 N1C 92.0(2)
N1A Fe1 N1B 91.1(2)
N1C Fe1 N1B 91.5(2)
N1A Fe1 N3A 81.2(2)
N1C Fe1 N3A 172.4(2)
N1B Fe1 N3A 92.0(2)
N1A Fe1 N3B 170.8(2)
N1C Fe1 N3B 92.7(2)
N1B Fe1 N3B 80.9(2)
N3A Fe1 N3B 94.47(19)
N1A Fe1 N3C 91.6(2)
N1C Fe1 N3C 81.1(2)
N1B Fe1 N3C 172.2(2)
N3A Fe1 N3C 95.59(19)
N3B Fe1 N3C 96.89(19)
C1A N1A C3A 106.1(6)
C1A N1A Fe1 112.9(4)
C3A N1A Fe1 140.9(5)
C2A N2A C1A 106.9(6)
C2A N2A C13A 125.4(7)
C1A N2A C13A 127.7(7)
C4A N3A C5A 119.1(5)
C4A N3A Fe1 115.5(4)
C5A N3A Fe1 125.2(4)
C1B N1B C3B 106.0(5)
C1B N1B Fe1 113.5(4)
C3B N1B Fe1 140.5(5)
C1B N2B C2B 106.1(5)
C1B N2B C13B 127.6(5)
C2B N2B C13B 126.2(5)
C4B N3B C5B 118.5(5)
C4B N3B Fe1 116.0(4)
C5B N3B Fe1 125.5(4)
C1C N1C C3C 107.4(6)
C1C N1C Fe1 112.5(4)
C3C N1C Fe1 140.1(5)
C2C N2C C1C 104.8(6)
C2C N2C C13F 126.8(7)
C1C N2C C13F 128.3(6)
C4C N3C C5C 118.8(5)
C4C N3C Fe1 115.0(4)
C5C N3C Fe1 126.0(4)

loop_
_geom_bond_atom_site_label_1
_geom_bond_atom_site_label_2
_geom_bond_distance
C13A N2A 1.471(11)
C13A C14A 1.487(14)
C13A H13A 0.9900
C13A H13L 0.9900
C14A C15A 1.511(18)
C14A H14A 0.9900
C14A H14B 0.9900
C15A C16A 1.527(17)
C15A H15A 0.9900
C15A H15B 0.9900
C16A H16A 0.9800
C16A H16B 0.9800
C16A H16C 0.9800
C14D C15D 1.52(2)
C14D H14C 0.9900
C14D H14D 0.9900
C15D C16D 1.546(19)
C15D H15C 0.9900
C15D H15D 0.9900
C16D C17D 1.54(2)
C16D H16D 0.9900
C16D H16E 0.9900
C17D H17A 0.9800
C17D H17B 0.9800
C17D H17C 0.9800
C14G C15G 1.534(19)
C14G H14M 0.9900
C14G H14N 0.9900
C15G C16G 1.535(17)
C15G H15M 0.9900
C15G H15N 0.9900
C16G C17G 1.540(19)
C16G H16P 0.9900
C16G H16Q 0.9900
C17G H17J 0.9800
C17G H17K 0.9800
C17G H17L 0.9800
C13F N2C 1.472(10)
C13F C14F 1.474(11)
C13F H13D 0.9900
C13F H13E 0.9900
C14F C15F 1.551(13)
C14F H14E 0.9900
C14F H14F 0.9900
C15F C16F 1.508(14)
C15F H15E 0.9900
C15F H15F 0.9900
C16F C17F 1.492(14)
C16F H16F 0.9900
C16F H16G 0.9900
C17F H17D 0.9800
C17F H17E 0.9800
C17F H17F 0.9800
C14C C15C 1.510(18)
C14C H14G 0.9900
C14C H14H 0.9900
C15C C16C 1.509(19)
C15C H15G 0.9900
C15C H15H 0.9900
C16C H16H 0.9800
C16C H16I 0.9800
C16C H16J 0.9800
C13B N2B 1.468(8)
C13B C14B 1.511(9)
C13B H13H 0.9900
C13B H13I 0.9900
C14B C15B 1.511(11)
C14B H14I 0.9900
C14B H14J 0.9900
C15B C16B 1.538(11)
C15B H15I 0.9900
C15B H15J 0.9900
C16B H16K 0.9800
C16B H16L 0.9800
C16B H16M 0.9800
N4 C18 1.114(16)
C18 C19 1.45(2)
C19 H19A 0.9800
C19 H19B 0.9800
C19 H19C 0.9800
C14E C15E 1.543(19)
C14E H14K 0.9900
C14E H14L 0.9900
C15E C16E 1.533(18)
C15E H15K 0.9900
C15E H15L 0.9900
C16E C17E 1.509(19)
C16E H16N 0.9900
C16E H16O 0.9900
C17E H17G 0.9800
C17E H17H 0.9800
C17E H17I 0.9800
Cl1 O2 1.419(6)
Cl1 O1 1.423(7)
Cl1 O3 1.424(7)
Cl1 O4 1.434(7)
Cl1' O2' 1.415(13)
Cl1' O3' 1.423(13)
Cl1' O4' 1.424(13)
Cl1' O1' 1.435(13)
Cl2 O8 1.415(9)
Cl2 O5 1.422(9)
Cl2 O6 1.424(9)
Cl2 O7 1.425(9)
Cl2' O7' 1.410(11)
Cl2' O8' 1.425(11)
Cl2' O5' 1.428(11)
Cl2' O6' 1.432(10)
C1A N1A 1.320(8)
C1A N2A 1.358(8)
C1A C4A 1.443(9)
C2A N2A 1.353(10)
C2A C3A 1.366(10)
C2A H2AA 0.9500
C3A N1A 1.373(8)
C3A H3AA 0.9500
C4A N3A 1.290(7)
C4A H4AA 0.9500
C5A N3A 1.481(7)
C5A C12A 1.504(8)
C5A C6A 1.527(8)
C5A H5AA 1.0000
C6A C7A 1.377(9)
C6A C11A 1.390(9)
C7A C8A 1.370(10)
C7A H7AA 0.9500
C8A C9A 1.374(11)
C8A H8AA 0.9500
C9A C10A 1.355(10)
C9A H9AA 0.9500
C10A C11A 1.391(9)
C10A H10A 0.9500
C11A H11A 0.9500
C12A H12A 0.9800
C12A H12B 0.9800
C12A H12C 0.9800
C1B N1B 1.340(8)
C1B N2B 1.343(7)
C1B C4B 1.451(8)
C2B N2B 1.367(8)
C2B C3B 1.371(10)
C2B H2BA 0.9500
C3B N1B 1.374(8)
C3B H3BA 0.9500
C4B N3B 1.295(7)
C4B H4BA 0.9500
C5B N3B 1.497(7)
C5B C6B 1.510(8)
C5B C12B 1.527(8)
C5B H5BA 1.0000
C6B C11B 1.399(8)
C6B C7B 1.403(8)
C7B C8B 1.380(9)
C7B H7BA 0.9500
C8B C9B 1.361(10)
C8B H8BA 0.9500
C9B C10B 1.373(10)
C9B H9BA 0.9500
C10B C11B 1.389(9)
C10B H10B 0.9500
C11B H11B 0.9500
C12B H12D 0.9800
C12B H12E 0.9800
C12B H12F 0.9800
C1C N1C 1.333(8)
C1C N2C 1.366(8)
C1C C4C 1.436(8)
C2C C3C 1.350(11)
C2C N2C 1.364(10)
C2C H2CA 0.9500
C3C N1C 1.364(8)
C3C H3CA 0.9500
C4C N3C 1.278(8)
C4C H4CA 0.9500
C5C N3C 1.477(7)
C5C C12C 1.516(9)
C5C C6C 1.537(8)
C5C H5CA 1.0000
C6C C7C 1.374(9)
C6C C11C 1.379(9)
C7C C8C 1.394(10)
C7C H7CA 0.9500
C8C C9C 1.351(13)
C8C H8CA 0.9500
C9C C10C 1.375(13)
C9C H9CA 0.9500
C10C C11C 1.393(11)
C10C H10C 0.9500
C11C H11C 0.9500
C12C H12G 0.9800
C12C H12H 0.9800
C12C H12I 0.9800
Fe1 N1A 1.945(5)
Fe1 N1C 1.945(5)
Fe1 N1B 1.949(5)
Fe1 N3A 1.979(5)
Fe1 N3B 1.989(5)
Fe1 N3C 2.002(5)
